data_7714310
loop_
_publ_author_name
'Chen, Hsuan-Ying'
'Ganta, Prasanna Kumar'
'Teja, Mallemadugula Ravi'
'Chang, Chun-Juei'
'Anandan, Sambandam'
'Kamaraj, Rajiv'
'Chu, Yu-Ting'
'Ding, Shangwu'
'Chen, Hsing-Yin'

_publ_section_title
;
 Improvement of Catalytic Activity of Aluminum Complexes for the
 Ring-Opening Polymerization of \e&#x2011;Caprolactone: Aluminum
 Thioamidate and Thioureidate Systems
;
_journal_name_full 'Dalton Transactions'
_journal_paper_doi 10.1039/D3DT03198E
_journal_year 2023
_chemical_formula_moiety 'C17 H20 Al N O2'
_chemical_formula_sum 'C17 H20 Al N O2'
_chemical_formula_weight 297.32
_space_group_crystal_system triclinic
_space_group_IT_number 2
_space_group_name_Hall '-P 1'
_space_group_name_H-M_alt 'P -1'
_atom_sites_solution_hydrogens geom
_atom_sites_solution_primary dual
_audit_creation_date 2021-05-17
_audit_creation_method
;
Olex2 1.3-ac4
(compiled 2019.04.23 svn.r3594 for Rigaku Oxford Diffraction, GUI svn.r5739)
;
_audit_update_record
;
2023-03-23 deposited with the CCDC.	2023-10-25 downloaded from the CCDC.
;
_cell_angle_alpha 75.009(2)
_cell_angle_beta 80.544(2)
_cell_angle_gamma 72.856(2)
_cell_formula_units_Z 2
_cell_length_a 7.9077(2)
_cell_length_b 9.9326(2)
_cell_length_c 11.2085(3)
_cell_measurement_reflns_used 31095
_cell_measurement_temperature 113(2)
_cell_measurement_theta_max 27.0050
_cell_measurement_theta_min 1.8860
_cell_volume 808.91(4)
_computing_cell_refinement 'CrysAlisPro 1.171.41.56a (Rigaku OD, 2020)'
_computing_data_collection 'CrysAlisPro 1.171.41.56a (Rigaku OD, 2020)'
_computing_data_reduction 'CrysAlisPro 1.171.41.56a (Rigaku OD, 2020)'
_computing_molecular_graphics 'Olex2 (Dolomanov et al., 2009)'
_computing_publication_material 'Olex2 (Dolomanov et al., 2009)'
_computing_structure_refinement 'ShelXL (Sheldrick, 2015)'
_computing_structure_solution 'ShelXT (Sheldrick, 2015)'
_diffrn_ambient_temperature 113(2)
_diffrn_detector 'Hybrid Pixel Array Detector'
_diffrn_detector_area_resol_mean 10.0000
_diffrn_measured_fraction_theta_full 0.998
_diffrn_measured_fraction_theta_max 0.968
_diffrn_measurement_details
;
List of Runs (angles in degrees, time in seconds):

  # Type    Start    End  Width  t~exp~   \w     \q     \k     \f   Frames
#--------------------------------------------------------------------------
  1  \w    -17.00 100.00   0.50    2.60    --   10.60  82.00 120.00  234
  2  \w    -20.00 100.00   0.50    2.60    --   10.60  57.00  60.00  240
  3  \w    -79.00  36.00   0.50    2.60    --   10.60 -77.00 150.00  230
  4  \w    -17.00 100.00   0.50    2.60    --   10.60  82.00-120.00  234
  5  \w    -79.00  36.00   0.50    2.60    --   10.60 -77.00 -60.00  230
  6  \w    -17.00 100.00   0.50    2.60    --   10.60  82.00  30.00  234
  7  \w    -17.00 100.00   0.50    2.60    --   10.60  82.00 150.00  234
  8  \w    -15.00 100.00   0.50    2.60    --   10.60  77.00   0.00  230
  9  \w    -17.00 100.00   0.50    2.60    --   10.60  82.00 -30.00  234
 10  \w    -20.00 100.00   0.50    2.60    --   10.60  57.00-150.00  240
 11  \w   -100.00  15.00   0.50    2.60    --  -10.90 -77.00-120.00  230
 12  \w    -79.00  38.00   0.50    2.60    --   10.60 -82.00  30.00  234
 13  \w    -79.00  38.00   0.50    2.60    --   10.60 -82.00   0.00  234
 14  \w    -79.00  41.00   0.50    2.60    --   10.60 -57.00  30.00  240
 15  \w    -79.00  36.00   0.50    2.60    --   10.60 -76.00-172.60  230
 16  \w    -79.00  38.00   0.50    2.60    --   10.60 -82.00-180.00  234
 17  \w    -79.00  38.00   0.50    2.60    --   10.60 -82.00  60.00  234
 18  \w    -79.00  36.00   0.50    2.60    --   10.60 -77.00  90.00  230
 19  \w    -79.00  37.00   0.50    2.60    --   10.60 -80.00-134.73  232
 20  \w    -79.00  36.00   0.50    2.60    --   10.60 -77.00 120.00  230
 21  \w    -36.00  79.00   0.50    2.60    --  -10.90  77.00 -90.00  230
 22  \w    -38.00  79.00   0.50    2.60    --  -10.90  82.00 -30.00  234
 23  \w    -41.00  79.00   0.50    2.60    --  -10.90  57.00 -90.00  240
 24  \w    -79.00 -45.00   0.50    2.60    --   10.60 -82.00 120.00   68
 25  \w    -79.00  38.00   0.50    2.60    --   10.60 -82.00 -30.00  234
 26  \w    -79.00  38.00   0.50    2.60    --   10.60 -82.00 150.00  234
 27  \w    -79.00  36.00   0.50    2.60    --   10.60 -77.00-120.00  230
 28  \w    -79.00  38.00   0.50    2.60    --   10.60 -81.00  77.90  234
 29  \w    -79.00  38.00   0.50    2.60    --   10.60 -82.00-150.00  234
 30  \w    -79.00  38.00   0.50    2.60    --   10.60 -82.00  90.00  234
 31  \w    -79.00  38.00   0.50    2.60    --   10.60 -82.00 -60.00  234
 32  \w    -41.00  79.00   0.50    2.60    --  -10.90  57.00  90.00  240
 33  \w    -38.00  79.00   0.50    2.60    --  -10.90  82.00 120.00  234
 34  \w    -36.00  79.00   0.50    2.60    --  -10.90  77.00-120.00  230
;
_diffrn_measurement_device 'four-circle diffractometer'
_diffrn_measurement_device_type 'XtaLAB Pro II AFC12 (RINC): Kappa single'
_diffrn_measurement_method '\w scans'
_diffrn_orient_matrix_type 'CrysAlisPro convention (1999,Acta A55,543-557)'
_diffrn_orient_matrix_UB_11 0.0476735000
_diffrn_orient_matrix_UB_12 -0.0458244000
_diffrn_orient_matrix_UB_13 0.0503036000
_diffrn_orient_matrix_UB_21 0.0401752000
_diffrn_orient_matrix_UB_22 -0.0517240000
_diffrn_orient_matrix_UB_23 -0.0365967000
_diffrn_orient_matrix_UB_31 0.0707485000
_diffrn_orient_matrix_UB_32 0.0331968000
_diffrn_orient_matrix_UB_33 -0.0214819000
_diffrn_radiation_monochromator mirror
_diffrn_radiation_probe x-ray
_diffrn_radiation_type 'Mo K\a'
_diffrn_radiation_wavelength 0.71073
_diffrn_reflns_av_R_equivalents 0.0528
_diffrn_reflns_av_unetI/netI 0.0200
_diffrn_reflns_Laue_measured_fraction_full 0.998
_diffrn_reflns_Laue_measured_fraction_max 0.968
_diffrn_reflns_limit_h_max 10
_diffrn_reflns_limit_h_min -10
_diffrn_reflns_limit_k_max 12
_diffrn_reflns_limit_k_min -12
_diffrn_reflns_limit_l_max 14
_diffrn_reflns_limit_l_min -14
_diffrn_reflns_number 54747
_diffrn_reflns_point_group_measured_fraction_full 0.998
_diffrn_reflns_point_group_measured_fraction_max 0.968
_diffrn_reflns_theta_full 25.242
_diffrn_reflns_theta_max 27.098
_diffrn_reflns_theta_min 2.201
_diffrn_source 'micro-focus sealed X-ray tube'
_diffrn_source_type 'Rigaku (Mo) X-ray Source'
_exptl_absorpt_coefficient_mu 0.129
_exptl_absorpt_correction_T_max 1.00000
_exptl_absorpt_correction_T_min 0.27197
_exptl_absorpt_correction_type multi-scan
_exptl_absorpt_process_details
;
CrysAlisPro 1.171.41.56a (Rigaku Oxford Diffraction, 2020)
Empirical absorption correction using spherical harmonics,
 implemented in SCALE3 ABSPACK scaling algorithm.
;
_exptl_crystal_colour 'clear light colourless'
_exptl_crystal_colour_lustre clear
_exptl_crystal_colour_modifier light
_exptl_crystal_colour_primary colourless
_exptl_crystal_density_diffrn 1.221
_exptl_crystal_description block
_exptl_crystal_F_000 316
_exptl_crystal_size_max 0.2
_exptl_crystal_size_mid 0.2
_exptl_crystal_size_min 0.1
_refine_diff_density_max 0.267
_refine_diff_density_min -0.331
_refine_diff_density_rms 0.043
_refine_ls_extinction_method none
_refine_ls_goodness_of_fit_ref 1.071
_refine_ls_hydrogen_treatment constr
_refine_ls_matrix_type full
_refine_ls_number_parameters 194
_refine_ls_number_reflns 3458
_refine_ls_number_restraints 0
_refine_ls_restrained_S_all 1.071
_refine_ls_R_factor_all 0.0414
_refine_ls_R_factor_gt 0.0377
_refine_ls_shift/su_max 0.000
_refine_ls_shift/su_mean 0.000
_refine_ls_structure_factor_coef Fsqd
_refine_ls_weighting_details 'w=1/[\s^2^(Fo^2^)+(0.0514P)^2^+0.3207P] where P=(Fo^2^+2Fc^2^)/3'
_refine_ls_weighting_scheme calc
_refine_ls_wR_factor_gt 0.1016
_refine_ls_wR_factor_ref 0.1043
_reflns_Friedel_coverage 0.000
_reflns_number_gt 3147
_reflns_number_total 3458
_reflns_threshold_expression 'I > 2\s(I)'
_cod_data_source_file d3dt03198e3.cif
_cod_data_source_block k11005-hyc-h
_cod_database_code 7714310
_shelx_shelxl_version_number 2018/3
_shelx_space_group_comment
;
The symmetry employed for this shelxl refinement is uniquely defined
by the following loop, which should always be used as a source of
symmetry information in preference to the above space-group names.
They are only intended as comments.
;
_shelx_estimated_absorpt_t_max 0.987
_shelx_estimated_absorpt_t_min 0.975
_diffrn_oxdiff_digest_frames
;
012906203a29fbf3740197fbbd90464da3000255787
;
_reflns_odcompleteness_completeness 99.79
_reflns_odcompleteness_iscentric 1
_reflns_odcompleteness_theta 26.32
_olex2_refinement_description
;
1. Fixed Uiso
 At 1.2 times of:
  All C(H) groups
 At 1.5 times of:
  All C(H,H,H) groups
2.a Aromatic/amide H refined with riding coordinates:
 C3(H3), C4(H4), C6(H6), C7(H7), C10(H10), C11(H11), C13(H13), C14(H14)
2.b Idealised Me refined as rotating group:
 C8(H8A,H8B,H8C), C15(H15A,H15B,H15C), C16(H16A,H16B,H16C), C17(H17A,H17B,H17C)
;
_olex2_submission_special_instructions 'No special instructions were received'
_oxdiff_exptl_absorpt_empirical_details
;
Empirical correction (ABSPACK) includes:
- Absorption correction using spherical harmonics
- Frame scaling
;
_oxdiff_exptl_absorpt_empirical_full_max 2.280
_oxdiff_exptl_absorpt_empirical_full_min 0.579

loop_
_space_group_symop_operation_xyz
'x, y, z'
'-x, -y, -z'

loop_
_atom_site_label
_atom_site_type_symbol
_atom_site_fract_x
_atom_site_fract_y
_atom_site_fract_z
_atom_site_U_iso_or_equiv
_atom_site_adp_type
_atom_site_occupancy
_atom_site_site_symmetry_order
_atom_site_calc_flag
_atom_site_refinement_flags_posn
_atom_site_refinement_flags_adp
_atom_site_refinement_flags_occupancy
_atom_site_disorder_assembly
_atom_site_disorder_group
Al1 Al -0.16031(5) 0.68250(4) 0.04486(3) 0.02281(13) Uani 1 1 d . . . . .
O1 O 0.07662(12) 0.59742(9) 0.02428(8) 0.0225(2) Uani 1 1 d . . . . .
O2 O 0.81656(14) -0.01269(11) 0.33513(10) 0.0337(3) Uani 1 1 d . . . . .
N1 N 0.24416(15) 0.37230(11) 0.08691(10) 0.0223(2) Uani 1 1 d . . . . .
C1 C 0.18035(17) 0.50459(13) 0.10329(11) 0.0211(3) Uani 1 1 d . . . . .
C2 C 0.21758(17) 0.55932(14) 0.20536(12) 0.0223(3) Uani 1 1 d . . . . .
C3 C 0.2332(2) 0.47583(15) 0.32606(12) 0.0286(3) Uani 1 1 d . . . . .
H3 H 0.228279 0.378103 0.344224 0.034 Uiso 1 1 calc R . . . .
C4 C 0.2558(2) 0.53522(16) 0.41933(13) 0.0309(3) Uani 1 1 d . . . . .
H4 H 0.264652 0.477717 0.501369 0.037 Uiso 1 1 calc R . . . .
C5 C 0.26573(19) 0.67698(15) 0.39549(13) 0.0281(3) Uani 1 1 d . . . . .
C6 C 0.2495(2) 0.75955(15) 0.27503(13) 0.0281(3) Uani 1 1 d . . . . .
H6 H 0.255958 0.856860 0.256989 0.034 Uiso 1 1 calc R . . . .
C7 C 0.22406(18) 0.70285(14) 0.18103(12) 0.0246(3) Uani 1 1 d . . . . .
H7 H 0.210989 0.761699 0.099729 0.029 Uiso 1 1 calc R . . . .
C8 C 0.2917(3) 0.73944(18) 0.49806(14) 0.0397(4) Uani 1 1 d . . . . .
H8A H 0.248607 0.686242 0.578098 0.059 Uiso 1 1 calc GR . . . .
H8B H 0.224965 0.841473 0.485123 0.059 Uiso 1 1 calc GR . . . .
H8C H 0.418335 0.731215 0.497678 0.059 Uiso 1 1 calc GR . . . .
C9 C 0.38794(18) 0.27302(14) 0.15424(11) 0.0225(3) Uani 1 1 d . . . . .
C10 C 0.36635(19) 0.14381(14) 0.23076(13) 0.0266(3) Uani 1 1 d . . . . .
H10 H 0.254781 0.122286 0.240997 0.032 Uiso 1 1 calc R . . . .
C11 C 0.5074(2) 0.04537(14) 0.29271(13) 0.0284(3) Uani 1 1 d . . . . .
H11 H 0.491614 -0.042827 0.345186 0.034 Uiso 1 1 calc R . . . .
C12 C 0.67020(19) 0.07600(14) 0.27785(12) 0.0260(3) Uani 1 1 d . . . . .
C13 C 0.69301(19) 0.20483(15) 0.20001(13) 0.0273(3) Uani 1 1 d . . . . .
H13 H 0.804853 0.226024 0.189159 0.033 Uiso 1 1 calc R . . . .
C14 C 0.55284(19) 0.30186(14) 0.13852(12) 0.0250(3) Uani 1 1 d . . . . .
H14 H 0.569370 0.389237 0.084927 0.030 Uiso 1 1 calc R . . . .
C15 C 0.7971(2) -0.14580(17) 0.41424(15) 0.0412(4) Uani 1 1 d . . . . .
H15A H 0.768651 -0.204024 0.365699 0.062 Uiso 1 1 calc GR . . . .
H15B H 0.700781 -0.126338 0.479838 0.062 Uiso 1 1 calc GR . . . .
H15C H 0.908307 -0.198672 0.451644 0.062 Uiso 1 1 calc GR . . . .
C16 C -0.1937(2) 0.89203(15) 0.00555(15) 0.0339(3) Uani 1 1 d . . . . .
H16A H -0.123012 0.920396 -0.072422 0.051 Uiso 1 1 calc GR . . . .
H16B H -0.155089 0.919440 0.072501 0.051 Uiso 1 1 calc GR . . . .
H16C H -0.319659 0.941112 -0.003113 0.051 Uiso 1 1 calc GR . . . .
C17 C -0.2551(2) 0.58809(18) 0.20728(13) 0.0353(3) Uani 1 1 d . . . . .
H17A H -0.381520 0.636262 0.222147 0.053 Uiso 1 1 calc GR . . . .
H17B H -0.190260 0.594505 0.272089 0.053 Uiso 1 1 calc GR . . . .
H17C H -0.240993 0.486269 0.208850 0.053 Uiso 1 1 calc GR . . . .

loop_
_atom_site_aniso_label
_atom_site_aniso_U_11
_atom_site_aniso_U_22
_atom_site_aniso_U_33
_atom_site_aniso_U_23
_atom_site_aniso_U_13
_atom_site_aniso_U_12
Al1 0.0280(2) 0.0191(2) 0.0206(2) -0.00568(15) -0.00163(15) -0.00444(16)
O1 0.0269(5) 0.0191(4) 0.0204(4) -0.0014(3) -0.0040(4) -0.0060(4)
O2 0.0325(6) 0.0274(5) 0.0344(6) -0.0018(4) -0.0083(4) 0.0008(4)
N1 0.0271(6) 0.0185(5) 0.0205(5) -0.0026(4) -0.0035(4) -0.0056(4)
C1 0.0243(6) 0.0198(6) 0.0182(6) -0.0012(5) 0.0002(5) -0.0080(5)
C2 0.0249(6) 0.0200(6) 0.0209(6) -0.0042(5) -0.0019(5) -0.0046(5)
C3 0.0405(8) 0.0205(6) 0.0225(6) -0.0031(5) -0.0026(6) -0.0062(6)
C4 0.0426(8) 0.0272(7) 0.0194(6) -0.0032(5) -0.0041(6) -0.0048(6)
C5 0.0318(7) 0.0286(7) 0.0238(7) -0.0095(5) -0.0033(5) -0.0043(6)
C6 0.0356(8) 0.0213(6) 0.0285(7) -0.0066(5) -0.0039(6) -0.0079(6)
C7 0.0306(7) 0.0202(6) 0.0211(6) -0.0022(5) -0.0040(5) -0.0053(5)
C8 0.0574(11) 0.0380(9) 0.0292(8) -0.0122(6) -0.0078(7) -0.0151(8)
C9 0.0291(7) 0.0187(6) 0.0192(6) -0.0051(5) -0.0041(5) -0.0036(5)
C10 0.0311(7) 0.0214(6) 0.0278(7) -0.0033(5) -0.0039(5) -0.0091(5)
C11 0.0372(8) 0.0185(6) 0.0276(7) -0.0019(5) -0.0041(6) -0.0067(6)
C12 0.0310(7) 0.0213(6) 0.0229(6) -0.0072(5) -0.0047(5) 0.0003(5)
C13 0.0273(7) 0.0287(7) 0.0257(7) -0.0063(5) -0.0018(5) -0.0074(6)
C14 0.0313(7) 0.0213(6) 0.0217(6) -0.0036(5) -0.0010(5) -0.0080(5)
C15 0.0401(9) 0.0301(8) 0.0386(8) 0.0033(6) -0.0054(7) 0.0043(7)
C16 0.0412(9) 0.0220(7) 0.0387(8) -0.0109(6) -0.0092(7) -0.0020(6)
C17 0.0397(9) 0.0428(9) 0.0259(7) -0.0099(6) 0.0035(6) -0.0162(7)

loop_
_atom_type_symbol
_atom_type_description
_atom_type_scat_dispersion_real
_atom_type_scat_dispersion_imag
_atom_type_scat_source
C C 0.0033 0.0016 'International Tables Vol C Tables 4.2.6.8 and 6.1.1.4'
H H 0.0000 0.0000 'International Tables Vol C Tables 4.2.6.8 and 6.1.1.4'
Al Al 0.0645 0.0514 'International Tables Vol C Tables 4.2.6.8 and 6.1.1.4'
N N 0.0061 0.0033 'International Tables Vol C Tables 4.2.6.8 and 6.1.1.4'
O O 0.0106 0.0060 'International Tables Vol C Tables 4.2.6.8 and 6.1.1.4'

loop_
_geom_angle_atom_site_label_1
_geom_angle_atom_site_label_2
_geom_angle_atom_site_label_3
_geom_angle
_geom_angle_site_symmetry_1
_geom_angle_site_symmetry_3
_geom_angle_publ_flag
O1 Al1 N1 100.50(5) . 2_565 ?
O1 Al1 C16 107.83(6) . . ?
O1 Al1 C17 108.27(6) . . ?
C16 Al1 N1 109.61(6) . 2_565 ?
C16 Al1 C17 119.35(7) . . ?
C17 Al1 N1 109.59(6) . 2_565 ?
C1 O1 Al1 129.62(8) . . ?
C12 O2 C15 116.65(12) . . ?
C1 N1 Al1 119.08(9) . 2_565 ?
C1 N1 C9 120.68(11) . . ?
C9 N1 Al1 119.86(8) . 2_565 ?
O1 C1 N1 118.09(11) . . ?
O1 C1 C2 116.26(11) . . ?
N1 C1 C2 125.64(11) . . ?
C3 C2 C1 122.43(12) . . ?
C7 C2 C1 118.45(11) . . ?
C7 C2 C3 118.95(12) . . ?
C4 C3 C2 120.08(13) . . ?
C3 C4 C5 121.35(13) . . ?
C4 C5 C6 118.18(13) . . ?
C4 C5 C8 120.59(13) . . ?
C6 C5 C8 121.22(13) . . ?
C7 C6 C5 121.32(13) . . ?
C6 C7 C2 120.10(12) . . ?
C10 C9 N1 120.34(12) . . ?
C10 C9 C14 119.13(12) . . ?
C14 C9 N1 120.46(11) . . ?
C9 C10 C11 120.39(13) . . ?
C12 C11 C10 120.04(13) . . ?
O2 C12 C11 124.64(13) . . ?
O2 C12 C13 115.60(13) . . ?
C11 C12 C13 119.75(13) . . ?
C14 C13 C12 119.95(13) . . ?
C13 C14 C9 120.73(12) . . ?

loop_
_geom_bond_atom_site_label_1
_geom_bond_atom_site_label_2
_geom_bond_distance
_geom_bond_site_symmetry_2
_geom_bond_publ_flag
Al1 O1 1.8174(10) . ?
Al1 N1 1.9666(11) 2_565 ?
Al1 C16 1.9584(15) . ?
Al1 C17 1.9592(15) . ?
O1 C1 1.2952(15) . ?
O2 C12 1.3705(16) . ?
O2 C15 1.4237(19) . ?
N1 C1 1.3109(16) . ?
N1 C9 1.4389(16) . ?
C1 C2 1.4893(18) . ?
C2 C3 1.3954(18) . ?
C2 C7 1.3952(18) . ?
C3 C4 1.384(2) . ?
C4 C5 1.387(2) . ?
C5 C6 1.3907(19) . ?
C5 C8 1.5068(19) . ?
C6 C7 1.3824(19) . ?
C9 C10 1.3869(18) . ?
C9 C14 1.390(2) . ?
C10 C11 1.3935(19) . ?
C11 C12 1.383(2) . ?
C12 C13 1.392(2) . ?
C13 C14 1.3821(19) . ?
